data_4106088
loop_
_publ_author_name
'Masashi Maruyama'
'Jing-Dong Guo'
'Shigeru Nagase'
'Eiichi Nakamura'
'Yutaka Matsuo'

_publ_contact_author 'MATSUO, Yutaka'
_publ_contact_author_email matsuo@chem.s.u-tokyo.ac.jp
_publ_section_title
;
 Isolation of Planar Four-Membered Aromatic Systems by Using Confined
 Spaces of Cobalt Pentaaryl[60]fullerene Complexes
;
_journal_name_full 'Journal of the American Chemical Society'
_journal_page_first 6890
_journal_page_last 6893
_journal_paper_doi 10.1021/ja111474v
_journal_volume 133
_journal_year 2011
_chemical_formula_sum 'C124 H81 Co S2'
_chemical_formula_weight 1693.94
_chemical_name_systematic
; 
 ? 
;
_space_group_IT_number 2
_symmetry_cell_setting triclinic
_symmetry_space_group_name_Hall '-P 1'
_symmetry_space_group_name_H-M 'P -1'
_atom_sites_solution_hydrogens geom
_atom_sites_solution_primary direct
_atom_sites_solution_secondary difmap
_audit_creation_method SHELXL-97
_cell_angle_alpha 72.451(2)
_cell_angle_beta 66.762(2)
_cell_angle_gamma 86.709(3)
_cell_formula_units_Z 2
_cell_length_a 15.7683(6)
_cell_length_b 16.2029(6)
_cell_length_c 18.0541(7)
_cell_measurement_temperature 153(2)
_cell_volume 4031.2(3)
_computing_structure_refinement 'SHELXL-97 (Sheldrick, 1997)'
_computing_structure_solution 'SHELXS-97 (Sheldrick, 1990)'
_diffrn_ambient_temperature 153(2)
_diffrn_measured_fraction_theta_full 0.977
_diffrn_measured_fraction_theta_max 0.977
_diffrn_radiation_monochromator graphite
_diffrn_radiation_source 'fine-focus sealed tube'
_diffrn_radiation_type CuK\a
_diffrn_radiation_wavelength 1.54187
_diffrn_reflns_av_R_equivalents 0.1566
_diffrn_reflns_av_sigmaI/netI 0.2728
_diffrn_reflns_limit_h_max 18
_diffrn_reflns_limit_h_min -18
_diffrn_reflns_limit_k_max 19
_diffrn_reflns_limit_k_min -19
_diffrn_reflns_limit_l_max 21
_diffrn_reflns_limit_l_min -21
_diffrn_reflns_number 45385
_diffrn_reflns_theta_full 67.00
_diffrn_reflns_theta_max 67.00
_diffrn_reflns_theta_min 3.06
_exptl_absorpt_coefficient_mu 2.607
_exptl_absorpt_correction_T_max 0.7806
_exptl_absorpt_correction_T_min 0.7806
_exptl_absorpt_correction_type empirical
_exptl_crystal_density_diffrn 1.396
_exptl_crystal_F_000 1768
_exptl_crystal_size_max 0.40
_exptl_crystal_size_mid 0.20
_exptl_crystal_size_min 0.10
_refine_diff_density_max 0.467
_refine_diff_density_min -0.380
_refine_diff_density_rms 0.070
_refine_ls_extinction_method none
_refine_ls_goodness_of_fit_ref 1.066
_refine_ls_hydrogen_treatment constr
_refine_ls_matrix_type full
_refine_ls_number_parameters 1128
_refine_ls_number_reflns 14040
_refine_ls_number_restraints 16
_refine_ls_restrained_S_all 1.075
_refine_ls_R_factor_all 0.2727
_refine_ls_R_factor_gt 0.1132
_refine_ls_shift/su_max 0.003
_refine_ls_shift/su_mean 0.000
_refine_ls_structure_factor_coef Fsqd
_refine_ls_weighting_details 'calc w=1/[\s^2^(Fo^2^)+(0.1000P)^2^+0.0000P] where P=(Fo^2^+2Fc^2^)/3'
_refine_ls_weighting_scheme calc
_refine_ls_wR_factor_gt 0.2291
_refine_ls_wR_factor_ref 0.2838
_reflns_number_gt 4922
_reflns_number_total 14040
_reflns_threshold_expression >2sigma(I)
_cod_data_source_file ja111474v_si_004.cif
_cod_data_source_block CoS2
_cod_database_code 4106088

loop_
_symmetry_equiv_pos_as_xyz
'x, y, z'
'-x, -y, -z'

loop_
_atom_site_label
_atom_site_type_symbol
_atom_site_fract_x
_atom_site_fract_y
_atom_site_fract_z
_atom_site_U_iso_or_equiv
_atom_site_adp_type
_atom_site_occupancy
_atom_site_symmetry_multiplicity
_atom_site_calc_flag
_atom_site_refinement_flags
_atom_site_disorder_assembly
_atom_site_disorder_group
Co1 Co 0.47830(9) 0.06312(8) 0.56796(8) 0.0456(5) Uani 1 1 d . . .
S1 S 0.35364(15) 0.04403(15) 0.54480(15) 0.0572(7) Uani 1 1 d . . .
S2 S 0.47404(15) 0.06749(14) 0.44190(14) 0.0500(7) Uani 1 1 d . . .
C1 C 0.5696(6) 0.1034(5) 0.6167(6) 0.046(2) Uani 1 1 d . . .
C2 C 0.4851(6) 0.0636(5) 0.6822(5) 0.038(2) Uani 1 1 d . . .
C3 C 0.4108(5) 0.1147(5) 0.6721(5) 0.039(2) Uani 1 1 d . . .
C4 C 0.4545(6) 0.1863(6) 0.5938(6) 0.049(2) Uani 1 1 d . . .
C5 C 0.5503(6) 0.1794(5) 0.5619(5) 0.038(2) Uani 1 1 d . . .
C6 C 0.6199(7) 0.2570(6) 0.5043(6) 0.051(3) Uani 1 1 d . . .
C7 C 0.6912(6) 0.2543(6) 0.5437(5) 0.056(3) Uani 1 1 d . . .
C8 C 0.7104(6) 0.1821(6) 0.5968(6) 0.050(2) Uani 1 1 d . . .
C9 C 0.6627(5) 0.0927(5) 0.6247(5) 0.035(2) Uani 1 1 d . . .
C10 C 0.6426(6) 0.0663(5) 0.7200(5) 0.044(2) Uani 1 1 d . . .
C11 C 0.5618(6) 0.0280(5) 0.7836(6) 0.043(2) Uani 1 1 d . . .
C12 C 0.4755(6) 0.0043(6) 0.7702(5) 0.045(2) Uani 1 1 d . . .
C13 C 0.3996(6) 0.0383(5) 0.8369(5) 0.042(2) Uani 1 1 d . . .
C14 C 0.3303(6) 0.0858(6) 0.8227(6) 0.050(2) Uani 1 1 d . . .
C15 C 0.3175(6) 0.1143(6) 0.7402(5) 0.047(2) Uani 1 1 d . . .
C16 C 0.2987(6) 0.2092(7) 0.7322(7) 0.056(3) Uani 1 1 d . . .
C17 C 0.3363(7) 0.2779(6) 0.6608(7) 0.056(3) Uani 1 1 d . . .
C18 C 0.4071(6) 0.2703(6) 0.5753(6) 0.051(2) Uani 1 1 d . . .
C19 C 0.4779(8) 0.3434(6) 0.5508(6) 0.059(3) Uani 1 1 d . . .
C20 C 0.5725(8) 0.3385(6) 0.5195(6) 0.055(3) Uani 1 1 d . . .
C21 C 0.6265(8) 0.3923(7) 0.5395(6) 0.066(3) Uani 1 1 d . . .
C22 C 0.7036(7) 0.3412(6) 0.5513(6) 0.063(3) Uani 1 1 d . . .
C23 C 0.7360(7) 0.3503(7) 0.6104(6) 0.064(3) Uani 1 1 d . . .
C24 C 0.7545(6) 0.2736(7) 0.6655(7) 0.062(3) Uani 1 1 d . . .
C25 C 0.7407(6) 0.1928(6) 0.6603(6) 0.051(2) Uani 1 1 d . . .
C26 C 0.6988(6) 0.1205(5) 0.7353(6) 0.050(3) Uani 1 1 d . . .
C27 C 0.6753(7) 0.1317(6) 0.8141(7) 0.056(3) Uani 1 1 d . . .
C28 C 0.5872(7) 0.0917(6) 0.8817(6) 0.051(2) Uani 1 1 d . . .
C29 C 0.5318(6) 0.0406(5) 0.8653(6) 0.042(2) Uani 1 1 d . . .
C30 C 0.4331(6) 0.0477(5) 0.8967(6) 0.047(2) Uani 1 1 d . . .
C31 C 0.3942(6) 0.1033(6) 0.9442(6) 0.053(3) Uani 1 1 d . . .
C32 C 0.3194(7) 0.1540(7) 0.9319(6) 0.060(3) Uani 1 1 d . . .
C33 C 0.2912(6) 0.1463(7) 0.8688(6) 0.059(3) Uani 1 1 d . . .
C34 C 0.2727(6) 0.2220(8) 0.8126(7) 0.064(3) Uani 1 1 d . . .
C35 C 0.2800(7) 0.3023(8) 0.8237(7) 0.071(3) Uani 1 1 d . . .
C36 C 0.3216(8) 0.3747(7) 0.7469(8) 0.077(3) Uani 1 1 d . . .
C37 C 0.3533(8) 0.3619(7) 0.6669(8) 0.066(3) Uani 1 1 d . . .
C38 C 0.4371(9) 0.4036(6) 0.5997(7) 0.064(3) Uani 1 1 d . . .
C39 C 0.4943(11) 0.4576(6) 0.6137(7) 0.073(3) Uani 1 1 d . . .
C40 C 0.5911(10) 0.4506(6) 0.5816(7) 0.069(3) Uani 1 1 d . . .
C41 C 0.6242(10) 0.4591(6) 0.6430(8) 0.075(4) Uani 1 1 d . . .
C42 C 0.6969(9) 0.4119(7) 0.6575(8) 0.081(4) Uani 1 1 d . . .
C43 C 0.6906(9) 0.3725(7) 0.7428(8) 0.070(3) Uani 1 1 d . . .
C44 C 0.7269(7) 0.2880(7) 0.7479(6) 0.064(3) Uani 1 1 d . . .
C45 C 0.6863(7) 0.2176(6) 0.8213(7) 0.059(3) Uani 1 1 d . . .
C46 C 0.6074(7) 0.2307(8) 0.8920(6) 0.059(3) Uani 1 1 d . . .
C47 C 0.5462(7) 0.1526(6) 0.9304(6) 0.054(3) Uani 1 1 d . . .
C48 C 0.4513(8) 0.1575(7) 0.9617(5) 0.060(3) Uani 1 1 d . . .
C49 C 0.4134(8) 0.2413(8) 0.9566(6) 0.068(3) Uani 1 1 d . . .
C50 C 0.3328(8) 0.2405(8) 0.9385(7) 0.072(3) Uani 1 1 d . . .
C51 C 0.3117(8) 0.3129(8) 0.8857(8) 0.078(3) Uani 1 1 d . . .
C52 C 0.3751(9) 0.3921(8) 0.8476(7) 0.075(3) Uani 1 1 d . . .
C53 C 0.3818(11) 0.4310(8) 0.7591(9) 0.091(4) Uani 1 1 d . . .
C54 C 0.4661(11) 0.4723(7) 0.6952(9) 0.082(4) Uani 1 1 d . . .
C55 C 0.5499(11) 0.4715(6) 0.7134(9) 0.082(4) Uani 1 1 d . . .
C56 C 0.5432(12) 0.4341(7) 0.7970(9) 0.088(4) Uani 1 1 d . . .
C57 C 0.6157(9) 0.3816(7) 0.8109(8) 0.063(3) Uani 1 1 d . . .
C58 C 0.5739(9) 0.3114(8) 0.8870(7) 0.071(3) Uani 1 1 d . . .
C59 C 0.4733(10) 0.3160(8) 0.9202(7) 0.075(3) Uani 1 1 d . . .
C60 C 0.4558(11) 0.3941(8) 0.8627(9) 0.087(4) Uani 1 1 d . . .
C61 C 0.7279(6) 0.0296(6) 0.5859(5) 0.047(2) Uani 1 1 d . A .
C62 C 0.8190(6) 0.0545(6) 0.5233(5) 0.053(3) Uani 1 1 d . . .
H1 H 0.8379 0.1132 0.4991 0.080 Uiso 1 1 calc R . .
C63 C 0.8804(7) -0.0043(7) 0.4969(6) 0.064(3) Uani 1 1 d . A .
H2 H 0.9400 0.0147 0.4566 0.097 Uiso 1 1 calc R . .
C64 C 0.8535(7) -0.0929(7) 0.5307(6) 0.056(3) Uani 1 1 d . . .
C65 C 0.7635(6) -0.1188(6) 0.5910(6) 0.055(3) Uani 1 1 d . A .
H3 H 0.7438 -0.1774 0.6126 0.083 Uiso 1 1 calc R . .
C66 C 0.7030(6) -0.0594(6) 0.6193(5) 0.049(2) Uani 1 1 d . . .
H4 H 0.6445 -0.0790 0.6614 0.073 Uiso 1 1 calc R A .
C67 C 0.4617(6) -0.0958(5) 0.7883(5) 0.044(2) Uani 1 1 d . B .
C68 C 0.5000(6) -0.1524(6) 0.8380(6) 0.057(3) Uani 1 1 d . . .
H5 H 0.5365 -0.1301 0.8582 0.085 Uiso 1 1 calc R . .
C69 C 0.4865(6) -0.2407(6) 0.8589(6) 0.059(3) Uani 1 1 d . B .
H6 H 0.5149 -0.2772 0.8916 0.088 Uiso 1 1 calc R . .
C70 C 0.4306(6) -0.2756(6) 0.8314(6) 0.058(3) Uani 1 1 d . . .
C71 C 0.3890(6) -0.2165(6) 0.7821(6) 0.065(3) Uani 1 1 d . B .
H7 H 0.3512 -0.2375 0.7621 0.097 Uiso 1 1 calc R . .
C72 C 0.4039(5) -0.1284(6) 0.7636(5) 0.048(2) Uani 1 1 d . . .
H8 H 0.3738 -0.0907 0.7335 0.072 Uiso 1 1 calc R B .
C73 C 0.2342(6) 0.0653(7) 0.7443(6) 0.058(3) Uani 1 1 d . . .
C74 C 0.1924(6) -0.0113(7) 0.8096(6) 0.071(3) Uani 1 1 d . . .
H9 H 0.2184 -0.0357 0.8488 0.107 Uiso 1 1 calc R . .
C75 C 0.1144(7) -0.0504(7) 0.8165(7) 0.073(3) Uani 1 1 d . . .
H10 H 0.0867 -0.1000 0.8617 0.109 Uiso 1 1 calc R . .
C76 C 0.0757(7) -0.0185(9) 0.7583(8) 0.081(4) Uani 1 1 d . . .
C77 C 0.1161(8) 0.0573(8) 0.6914(7) 0.082(3) Uani 1 1 d . . .
H11 H 0.0910 0.0798 0.6513 0.122 Uiso 1 1 calc R . .
C78 C 0.1941(7) 0.0983(7) 0.6861(6) 0.070(3) Uani 1 1 d . . .
H12 H 0.2203 0.1492 0.6423 0.105 Uiso 1 1 calc R D .
C79 C 0.3682(8) 0.2883(6) 0.5068(6) 0.057(3) Uani 1 1 d . F .
C80 C 0.2786(8) 0.3202(6) 0.5227(7) 0.078(3) Uani 1 1 d . . .
H13 H 0.2401 0.3242 0.5758 0.117 Uiso 1 1 calc R . .
C81 C 0.2509(8) 0.3455(6) 0.4537(8) 0.077(4) Uani 1 1 d . F .
H14 H 0.1929 0.3670 0.4621 0.116 Uiso 1 1 calc R . .
C82 C 0.3072(11) 0.3393(7) 0.3740(9) 0.084(4) Uani 1 1 d . . .
C83 C 0.3924(9) 0.3076(7) 0.3616(7) 0.078(3) Uani 1 1 d . F .
H15 H 0.4299 0.3021 0.3088 0.118 Uiso 1 1 calc R . .
C84 C 0.4237(8) 0.2835(6) 0.4264(7) 0.068(3) Uani 1 1 d . . .
H16 H 0.4826 0.2639 0.4159 0.101 Uiso 1 1 calc R F .
C85 C 0.6762(6) 0.2663(6) 0.4104(6) 0.055(3) Uani 1 1 d . . .
C86 C 0.6968(7) 0.3474(6) 0.3492(6) 0.067(3) Uani 1 1 d . . .
H17 H 0.6672 0.3952 0.3631 0.100 Uiso 1 1 calc R . .
C87 C 0.7620(8) 0.3572(7) 0.2670(7) 0.071(3) Uani 1 1 d . . .
H18 H 0.7758 0.4120 0.2274 0.106 Uiso 1 1 calc R . .
C88 C 0.8064(7) 0.2881(8) 0.2430(7) 0.073(3) Uani 1 1 d . . .
C89 C 0.7820(6) 0.2060(7) 0.3031(6) 0.060(3) Uani 1 1 d . . .
H19 H 0.8087 0.1575 0.2883 0.090 Uiso 1 1 calc R . .
C90 C 0.7172(6) 0.1965(6) 0.3859(6) 0.057(3) Uani 1 1 d . . .
H20 H 0.7016 0.1414 0.4251 0.085 Uiso 1 1 calc R G .
C91A C 0.9235(6) -0.1588(6) 0.5055(6) 0.069(3) Uani 1 1 d . A 1
H21 H 0.9756 -0.1298 0.4539 0.104 Uiso 1 1 calc R A 1
H22 H 0.8949 -0.2025 0.4943 0.104 Uiso 1 1 calc R A 1
C92A C 0.9585(6) -0.2034(6) 0.5760(6) 0.064(3) Uani 1 1 d . A 1
H23 H 0.9877 -0.1593 0.5862 0.095 Uiso 1 1 calc R A 1
H24 H 0.9057 -0.2306 0.6278 0.095 Uiso 1 1 calc R A 1
C93A C 1.0264(6) -0.2709(6) 0.5553(6) 0.069(3) Uani 1 1 d . A 1
H25 H 0.9958 -0.3173 0.5494 0.104 Uiso 1 1 calc R A 1
H26 H 1.0770 -0.2448 0.5014 0.104 Uiso 1 1 calc R A 1
C94A C 1.0653(7) -0.3090(6) 0.6218(7) 0.096(4) Uani 1 1 d . A 1
H27 H 1.0941 -0.2633 0.6292 0.144 Uiso 1 1 calc R A 1
H28 H 1.1102 -0.3491 0.6039 0.144 Uiso 1 1 calc R A 1
H29 H 1.0161 -0.3389 0.6744 0.144 Uiso 1 1 calc R A 1
C95A C 0.4113(7) -0.3730(6) 0.8512(7) 0.085(4) Uani 1 1 d . B 1
H39 H 0.4113 -0.3845 0.8015 0.128 Uiso 1 1 calc R B 1
H40 H 0.4603 -0.4039 0.8649 0.128 Uiso 1 1 calc R B 1
C90B C 0.3522(19) -0.4190(19) 1.002(2) 0.108(11) Uiso 0.50 1 d P C 2
C91B C 0.4189(15) -0.4954(15) 1.0159(14) 0.102(8) Uiso 0.50 1 d P C 2
C96A C 0.3182(11) -0.4065(7) 0.9253(8) 0.127(5) Uani 1 1 d . B 1
H98 H 0.2717 -0.3827 0.9038 0.153 Uiso 1 1 calc R B 1
H99 H 0.3136 -0.4686 0.9346 0.153 Uiso 1 1 calc R B 1
C97A C 0.2847(19) -0.3957(16) 1.0129(17) 0.114(10) Uani 0.50 1 d PD B 1
H100 H 0.3207 -0.4333 1.0404 0.171 Uiso 1 1 calc R B 1
H101 H 0.3054 -0.3368 1.0036 0.171 Uiso 1 1 calc R B 1
C98A C 0.1886(18) -0.4089(15) 1.0783(15) 0.141(11) Uani 0.50 1 d PD B 1
H102 H 0.1597 -0.4617 1.0826 0.212 Uiso 1 1 calc R B 1
H103 H 0.1540 -0.3609 1.0627 0.212 Uiso 1 1 calc R B 1
H104 H 0.1900 -0.4126 1.1319 0.212 Uiso 1 1 calc R B 1
C100 C -0.0814(11) -0.0185(13) 0.7452(14) 0.125(8) Uani 0.70 1 d P D 1
H57 H -0.0562 0.0236 0.6893 0.187 Uiso 1 1 calc R D 1
H58 H -0.1049 0.0132 0.7863 0.187 Uiso 1 1 calc R D 1
C101 C -0.1609(11) -0.0730(12) 0.7519(11) 0.104(6) Uani 0.70 1 d P D 1
H59 H -0.1979 -0.0352 0.7257 0.156 Uiso 1 1 calc R D 1
H60 H -0.1356 -0.1138 0.7203 0.156 Uiso 1 1 calc R D 1
C102 C -0.217(2) -0.118(2) 0.833(2) 0.21(2) Uani 0.70 1 d P D 1
H61 H -0.2280 -0.1770 0.8360 0.310 Uiso 1 1 calc R D 1
H62 H -0.2751 -0.0916 0.8490 0.310 Uiso 1 1 calc R D 1
H63 H -0.1881 -0.1172 0.8704 0.310 Uiso 1 1 calc R D 1
C95B C -0.239(5) -0.100(4) 0.820(4) 0.079(17) Uiso 0.30 1 d P E 2
C103 C 0.2484(18) 0.3755(12) 0.3181(11) 0.056(7) Uani 0.50 1 d P F 1
H112 H 0.1846 0.3522 0.3499 0.067 Uiso 1 1 calc R F 1
H113 H 0.2494 0.4382 0.3036 0.067 Uiso 1 1 calc R F 1
C104 C 0.2865(15) 0.3508(12) 0.2450(13) 0.071(8) Uani 0.50 1 d P F 1
H50 H 0.2833 0.2880 0.2614 0.107 Uiso 1 1 calc R F 1
H51 H 0.3515 0.3710 0.2170 0.107 Uiso 1 1 calc R F 1
C105 C 0.2428(14) 0.3831(13) 0.1818(12) 0.070(6) Uani 0.50 1 d P F 1
H52 H 0.1810 0.3550 0.2066 0.104 Uiso 1 1 calc R F 1
H53 H 0.2364 0.4448 0.1727 0.104 Uiso 1 1 calc R F 1
C106 C 0.2899(18) 0.3698(14) 0.1023(15) 0.141(11) Uani 0.50 1 d P F 1
H54 H 0.3523 0.3567 0.0949 0.212 Uiso 1 1 calc R F 1
H55 H 0.2903 0.4213 0.0584 0.212 Uiso 1 1 calc R F 1
H56 H 0.2590 0.3222 0.0994 0.212 Uiso 1 1 calc R F 1
C96B C 0.2026(16) 0.4197(15) 0.3030(16) 0.086(9) Uiso 0.50 1 d P F 2
C97B C 0.1770(16) 0.4356(15) 0.2229(15) 0.094(7) Uiso 0.50 1 d P F 2
C98B C 0.1062(17) 0.5089(16) 0.2254(15) 0.122(9) Uiso 0.50 1 d P F 2
C108 C 0.9667(12) 0.3427(13) 0.1381(11) 0.116(7) Uani 0.70 1 d PD G 1
H89 H 0.9804 0.3202 0.1881 0.174 Uiso 1 1 calc R G 1
H90 H 0.9600 0.4044 0.1292 0.174 Uiso 1 1 calc R G 1
C133 C 1.033(4) 0.374(3) 0.020(4) 0.081(16) Uiso 0.30 1 d P H 2
C107 C 0.8794(8) 0.3024(8) 0.1555(7) 0.101(4) Uani 1 1 d . G 1
H105 H 0.8903 0.2467 0.1450 0.122 Uiso 1 1 calc R G 1
H106 H 0.8552 0.3380 0.1154 0.122 Uiso 1 1 calc R G 1
C10B C 0.988(4) 0.282(3) 0.158(4) 0.13(2) Uiso 0.30 1 d P I 2
C110 C 1.082(2) 0.403(3) -0.006(2) 0.40(4) Uani 0.70 1 d P G 1
H107 H 1.1335 0.3904 -0.0508 0.605 Uiso 1 1 calc R G 1
H108 H 1.1003 0.4480 0.0100 0.605 Uiso 1 1 calc R G 1
H109 H 1.0329 0.4216 -0.0250 0.605 Uiso 1 1 calc R G 1
C114 C 0.2401(10) -0.1267(10) 1.0101(8) 0.128(5) Uiso 1 1 d . . .
H64 H 0.3041 -0.1220 0.9925 0.192 Uiso 1 1 calc R . .
C115 C 0.1987(10) -0.0657(9) 1.0414(8) 0.137(5) Uiso 1 1 d . . .
H65 H 0.2300 -0.0239 1.0488 0.205 Uiso 1 1 calc R . .
C116 C 0.1001(11) -0.0686(10) 1.0639(9) 0.147(5) Uiso 1 1 d . . .
H66 H 0.0633 -0.0291 1.0883 0.220 Uiso 1 1 calc R . .
C117 C 0.0623(10) -0.1342(10) 1.0471(8) 0.124(5) Uiso 1 1 d . . .
C118 C 0.1089(11) -0.2017(10) 1.0203(9) 0.152(5) Uiso 1 1 d . . .
H67 H 0.0793 -0.2476 1.0168 0.227 Uiso 1 1 calc R . .
C119 C 0.2090(12) -0.1949(11) 0.9980(10) 0.171(6) Uiso 1 1 d . . .
H68 H 0.2481 -0.2351 0.9770 0.256 Uiso 1 1 calc R . .
C120 C -0.0466(11) -0.1463(10) 1.0675(10) 0.191(7) Uiso 1 1 d . . .
H69 H -0.0611 -0.1035 1.0250 0.286 Uiso 1 1 calc R . .
H70 H -0.0827 -0.1393 1.1220 0.286 Uiso 1 1 calc R . .
H71 H -0.0606 -0.2033 1.0677 0.286 Uiso 1 1 calc R . .
C122 C 0.9876(13) 0.6118(13) 0.3844(12) 0.296(11) Uiso 1 1 d D J 3
H72 H 1.0281 0.6157 0.4095 0.445 Uiso 1 1 calc R J 3
C123 C 1.0415(13) 0.7660(12) 0.2803(13) 0.365(15) Uiso 1 1 d D J 3
H73 H 1.0453 0.7797 0.3271 0.547 Uiso 1 1 calc R J 3
H74 H 1.0102 0.8100 0.2537 0.547 Uiso 1 1 calc R J 3
H75 H 1.1028 0.7636 0.2401 0.547 Uiso 1 1 calc R J 3
C125 C 0.9396(11) 0.6612(11) 0.2607(9) 0.212(8) Uiso 1 1 d D J 3
H76 H 0.9361 0.7048 0.2149 0.318 Uiso 1 1 calc R J 3
C127 C 0.8685(16) 0.5292(13) 0.3727(16) 0.337(14) Uiso 1 1 d D J 3
H77 H 0.8139 0.4938 0.4000 0.505 Uiso 1 1 calc R J 3
C128 C 0.9222(19) 0.5361(15) 0.4192(13) 0.361(15) Uiso 1 1 d D J 3
H78 H 0.9155 0.4939 0.4696 0.542 Uiso 1 1 calc R J 3
C129 C 0.9891(9) 0.6803(11) 0.3114(11) 0.244(9) Uiso 1 1 d D J 3
C130 C 0.8991(16) 0.5773(16) 0.2830(15) 0.296(11) Uiso 1 1 d D J 3
H79 H 0.8924 0.5545 0.2440 0.444 Uiso 1 1 calc R J 3
C13B C -0.091(5) -0.071(5) 0.814(5) 0.19(3) Uiso 0.30 1 d P E 2
C99 C -0.0081(8) -0.0700(9) 0.7596(8) 0.117(5) Uani 1 1 d . D 1
H80 H 0.0165 -0.0996 0.7169 0.176 Uiso 1 1 calc R D 1
H81 H -0.0348 -0.1143 0.8141 0.176 Uiso 1 1 calc R D 1
C14B C -0.152(6) -0.169(5) 0.829(5) 0.23(4) Uiso 0.30 1 d P E 2
C109 C 1.0514(15) 0.3309(16) 0.0612(13) 0.181(14) Uani 0.70 1 d PD G 1
H110 H 1.1016 0.3119 0.0790 0.217 Uiso 1 1 calc R G 1
H111 H 1.0348 0.2853 0.0437 0.217 Uiso 1 1 calc R G 1
C134 C 1.125(4) 0.400(4) 0.042(4) 0.16(3) Uiso 0.30 1 d P H 2
C135 C 0.2971(19) 0.368(2) 0.284(2) 0.073(10) Uiso 0.50 1 d P F 2

loop_
_atom_site_aniso_label
_atom_site_aniso_U_11
_atom_site_aniso_U_22
_atom_site_aniso_U_33
_atom_site_aniso_U_23
_atom_site_aniso_U_13
_atom_site_aniso_U_12
Co1 0.0443(9) 0.0419(10) 0.0516(10) -0.0170(7) -0.0173(8) -0.0027(7)
S1 0.0441(15) 0.0678(18) 0.0684(18) -0.0324(14) -0.0224(14) 0.0033(12)
S2 0.0531(15) 0.0450(15) 0.0531(16) -0.0194(12) -0.0189(13) 0.0016(12)
C1 0.034(6) 0.044(6) 0.058(7) -0.023(5) -0.014(5) 0.005(5)
C2 0.039(5) 0.031(5) 0.037(6) -0.014(4) -0.006(5) -0.002(4)
C3 0.028(5) 0.041(6) 0.042(6) -0.008(5) -0.011(5) -0.014(4)
C4 0.048(6) 0.038(6) 0.072(7) -0.030(5) -0.026(6) 0.015(5)
C5 0.049(6) 0.034(6) 0.043(6) -0.024(5) -0.022(5) 0.005(5)
C6 0.076(7) 0.033(6) 0.044(6) 0.001(5) -0.029(6) -0.018(5)
C7 0.055(6) 0.059(7) 0.038(6) -0.011(5) -0.002(5) -0.014(5)
C8 0.051(6) 0.045(6) 0.047(6) -0.007(5) -0.015(5) -0.006(5)
C9 0.034(5) 0.030(5) 0.038(6) -0.014(4) -0.008(4) -0.006(4)
C10 0.045(6) 0.036(6) 0.043(6) -0.007(5) -0.010(5) -0.011(5)
C11 0.052(6) 0.023(5) 0.049(6) -0.001(5) -0.022(5) -0.001(4)
C12 0.035(5) 0.053(6) 0.041(6) -0.004(5) -0.013(5) -0.007(5)
C13 0.035(6) 0.043(6) 0.044(6) -0.014(5) -0.011(5) -0.010(4)
C14 0.047(6) 0.056(7) 0.047(6) -0.020(5) -0.017(5) 0.003(5)
C15 0.043(6) 0.057(7) 0.043(6) -0.019(5) -0.017(5) 0.015(5)
C16 0.051(6) 0.067(8) 0.062(8) -0.027(7) -0.030(6) 0.019(6)
C17 0.074(7) 0.041(7) 0.075(8) -0.026(6) -0.045(7) 0.016(6)
C18 0.058(7) 0.036(6) 0.068(7) -0.024(5) -0.031(6) 0.016(5)
C19 0.096(9) 0.031(6) 0.065(7) -0.014(5) -0.048(7) 0.013(6)
C20 0.082(8) 0.034(6) 0.059(7) -0.012(5) -0.040(7) -0.003(6)
C21 0.109(9) 0.032(7) 0.055(7) 0.003(5) -0.042(7) -0.007(6)
C22 0.081(8) 0.040(7) 0.062(7) -0.009(5) -0.023(6) -0.023(6)
C23 0.090(8) 0.044(7) 0.064(7) -0.011(6) -0.037(7) -0.031(6)
C24 0.076(7) 0.046(7) 0.064(8) -0.005(6) -0.034(6) -0.013(6)
C25 0.048(6) 0.055(7) 0.050(7) -0.018(6) -0.018(5) 0.002(5)
C26 0.047(6) 0.033(6) 0.060(7) -0.002(5) -0.020(6) -0.003(5)
C27 0.062(7) 0.044(7) 0.064(8) -0.009(6) -0.031(6) -0.010(5)
C28 0.059(7) 0.046(6) 0.043(6) -0.008(5) -0.019(6) 0.009(5)
C29 0.045(6) 0.036(6) 0.046(6) -0.012(5) -0.019(5) -0.001(5)
C30 0.058(7) 0.039(6) 0.048(6) -0.020(5) -0.024(6) 0.014(5)
C31 0.051(7) 0.057(7) 0.050(7) -0.011(5) -0.021(5) -0.007(5)
C32 0.056(7) 0.077(8) 0.050(7) -0.033(6) -0.016(6) 0.016(6)
C33 0.058(7) 0.074(8) 0.049(7) -0.025(6) -0.021(6) 0.004(6)
C34 0.060(7) 0.069(8) 0.075(9) -0.043(7) -0.025(6) 0.026(6)
C35 0.082(8) 0.078(9) 0.059(8) -0.033(7) -0.030(7) 0.026(7)
C36 0.113(10) 0.059(8) 0.094(10) -0.052(8) -0.063(9) 0.051(7)
C37 0.105(9) 0.044(7) 0.076(9) -0.032(7) -0.055(8) 0.024(7)
C38 0.113(10) 0.034(7) 0.067(8) -0.015(6) -0.059(8) 0.016(7)
C39 0.145(12) 0.033(7) 0.064(8) -0.018(6) -0.064(9) 0.022(7)
C40 0.116(10) 0.018(6) 0.084(9) -0.014(6) -0.051(9) -0.004(6)
C41 0.136(12) 0.030(7) 0.081(10) -0.024(6) -0.058(10) -0.015(7)
C42 0.133(11) 0.044(7) 0.089(10) -0.016(7) -0.066(9) -0.028(7)
C43 0.107(10) 0.045(7) 0.081(10) -0.024(7) -0.055(9) -0.009(7)
C44 0.099(8) 0.050(7) 0.048(7) -0.011(6) -0.035(7) -0.022(6)
C45 0.079(8) 0.054(7) 0.063(7) -0.011(6) -0.053(7) 0.000(6)
C46 0.052(7) 0.078(9) 0.054(7) -0.031(7) -0.019(6) -0.007(7)
C47 0.058(7) 0.056(7) 0.048(7) -0.024(6) -0.017(6) 0.014(6)
C48 0.093(9) 0.054(7) 0.040(6) -0.022(5) -0.031(6) 0.014(7)
C49 0.089(9) 0.062(8) 0.071(8) -0.037(7) -0.038(7) 0.010(7)
C50 0.085(9) 0.070(9) 0.077(8) -0.048(7) -0.033(7) 0.023(7)
C51 0.115(10) 0.069(9) 0.083(9) -0.063(8) -0.049(8) 0.048(8)
C52 0.116(11) 0.065(9) 0.077(9) -0.050(7) -0.054(8) 0.039(8)
C53 0.175(14) 0.039(8) 0.103(12) -0.041(8) -0.089(11) 0.044(8)
C54 0.142(13) 0.035(7) 0.085(11) -0.017(7) -0.063(10) 0.012(7)
C55 0.160(13) 0.027(6) 0.097(11) -0.029(7) -0.084(11) 0.019(7)
C56 0.149(14) 0.048(8) 0.080(10) -0.021(7) -0.056(11) -0.012(9)
C57 0.093(10) 0.044(7) 0.077(9) -0.027(7) -0.051(8) 0.000(7)
C58 0.091(10) 0.052(8) 0.084(9) -0.030(7) -0.042(8) 0.001(8)
C59 0.125(12) 0.063(9) 0.070(9) -0.047(7) -0.055(9) 0.031(8)
C60 0.140(13) 0.062(9) 0.101(11) -0.054(8) -0.073(11) 0.038(9)
C61 0.045(6) 0.061(7) 0.044(6) -0.016(5) -0.024(5) -0.004(5)
C62 0.043(6) 0.045(6) 0.055(7) -0.010(5) -0.003(5) -0.018(5)
C63 0.044(6) 0.066(8) 0.071(8) -0.030(6) -0.004(6) 0.004(6)
C64 0.055(7) 0.062(7) 0.053(7) -0.027(6) -0.017(6) 0.008(6)
C65 0.048(7) 0.056(7) 0.054(7) -0.006(5) -0.019(6) -0.012(6)
C66 0.039(6) 0.045(6) 0.057(7) -0.009(5) -0.018(5) -0.006(5)
C67 0.049(6) 0.029(6) 0.042(6) 0.000(5) -0.011(5) -0.006(5)
C68 0.064(7) 0.044(6) 0.071(7) -0.014(6) -0.037(6) 0.001(5)
C69 0.079(7) 0.040(6) 0.065(7) -0.014(5) -0.035(6) -0.014(5)
C70 0.067(7) 0.034(6) 0.068(7) -0.010(5) -0.025(6) -0.005(5)
C71 0.076(7) 0.046(7) 0.069(7) -0.009(6) -0.029(6) -0.011(6)
C72 0.045(6) 0.035(6) 0.065(7) -0.006(5) -0.028(5) -0.007(4)
C73 0.036(6) 0.081(8) 0.056(7) -0.029(6) -0.012(6) 0.014(6)
C74 0.048(7) 0.088(9) 0.071(8) -0.026(7) -0.013(6) -0.003(6)
C75 0.050(7) 0.094(9) 0.081(8) -0.028(7) -0.029(7) -0.008(6)
C76 0.038(7) 0.119(11) 0.079(9) -0.032(8) -0.014(7) 0.003(7)
C77 0.074(8) 0.116(11) 0.085(9) -0.049(8) -0.050(8) 0.008(8)
C78 0.070(8) 0.078(8) 0.073(8) -0.035(6) -0.033(7) 0.016(6)
C79 0.084(8) 0.039(6) 0.045(7) -0.008(5) -0.024(7) -0.005(6)
C80 0.090(9) 0.059(8) 0.110(10) -0.034(7) -0.062(8) 0.024(6)
C81 0.102(9) 0.053(7) 0.121(11) -0.033(8) -0.086(9) 0.020(6)
C82 0.164(14) 0.044(7) 0.089(10) -0.020(7) -0.094(11) -0.002(8)
C83 0.112(10) 0.061(8) 0.073(9) -0.017(6) -0.050(8) 0.004(7)
C84 0.090(8) 0.052(7) 0.072(8) -0.011(6) -0.049(8) -0.003(6)
C85 0.057(7) 0.043(7) 0.058(7) -0.009(6) -0.018(6) -0.023(5)
C86 0.074(8) 0.065(8) 0.055(7) -0.003(6) -0.028(6) -0.017(6)
C87 0.085(9) 0.064(8) 0.047(7) 0.003(6) -0.018(7) -0.044(7)
C88 0.070(8) 0.089(10) 0.052(8) -0.020(8) -0.013(7) -0.026(7)
C89 0.061(7) 0.072(8) 0.051(7) -0.029(6) -0.015(6) -0.009(6)
C90 0.066(7) 0.060(7) 0.041(6) -0.012(6) -0.018(6) -0.017(6)
C91A 0.053(7) 0.077(8) 0.081(8) -0.025(7) -0.028(6) 0.002(6)
C92A 0.048(6) 0.053(7) 0.081(8) -0.029(6) -0.011(6) -0.002(5)
C93A 0.045(6) 0.080(8) 0.067(7) -0.020(6) -0.007(6) -0.002(6)
C94A 0.074(8) 0.097(9) 0.105(10) -0.008(7) -0.041(8) 0.005(7)
C95A 0.110(9) 0.037(7) 0.114(10) -0.005(6) -0.061(9) -0.013(6)
C96A 0.189(15) 0.090(10) 0.078(10) 0.008(8) -0.043(11) -0.065(10)
C97A 0.11(3) 0.08(2) 0.09(3) 0.002(17) 0.00(2) -0.031(19)
C98A 0.18(3) 0.13(3) 0.13(3) -0.02(2) -0.09(3) -0.01(2)
C100 0.044(11) 0.18(2) 0.15(2) -0.013(16) -0.064(12) -0.012(12)
C101 0.055(13) 0.161(19) 0.086(14) -0.041(13) -0.021(11) 0.037(12)
C102 0.10(3) 0.33(5) 0.16(3) 0.00(3) -0.08(2) -0.03(3)
C103 0.09(2) 0.028(12) 0.019(12) -0.008(10) 0.012(13) -0.039(13)
C104 0.087(17) 0.047(14) 0.10(2) -0.024(14) -0.050(17) -0.007(12)
C105 0.070(15) 0.091(17) 0.053(14) -0.032(13) -0.021(13) -0.007(13)
C106 0.23(3) 0.12(2) 0.13(3) -0.07(2) -0.13(3) 0.08(2)
C108 0.089(14) 0.121(19) 0.069(13) -0.019(13) 0.040(11) -0.050(14)
C107 0.080(9) 0.143(11) 0.062(8) -0.024(8) -0.007(7) -0.044(8)
C110 0.15(3) 0.51(7) 0.20(4) 0.12(4) 0.11(3) 0.14(4)
C99 0.045(8) 0.206(15) 0.102(10) -0.058(10) -0.020(8) -0.003(9)
C109 0.12(2) 0.30(4) 0.073(17) -0.05(2) 0.030(16) -0.14(2)

loop_
_atom_type_symbol
_atom_type_description
_atom_type_scat_dispersion_real
_atom_type_scat_dispersion_imag
_atom_type_scat_source
C C 0.0181 0.0091 'International Tables Vol C Tables 4.2.6.8 and 6.1.1.4'
H H 0.0000 0.0000 'International Tables Vol C Tables 4.2.6.8 and 6.1.1.4'
S S 0.3331 0.5567 'International Tables Vol C Tables 4.2.6.8 and 6.1.1.4'
Co Co -2.3653 3.6143 'International Tables Vol C Tables 4.2.6.8 and 6.1.1.4'

loop_
_geom_angle_atom_site_label_1
_geom_angle_atom_site_label_2
_geom_angle_atom_site_label_3
_geom_angle
_geom_angle_site_symmetry_1
_geom_angle_site_symmetry_3
C2 Co1 C3 39.3(3) . .
C2 Co1 C4 65.3(3) . .
C3 Co1 C4 39.7(3) . .
C2 Co1 C1 38.4(3) . .
C3 Co1 C1 64.9(3) . .
C4 Co1 C1 63.7(3) . .
C2 Co1 C5 64.4(3) . .
C3 Co1 C5 64.7(3) . .
C4 Co1 C5 37.3(3) . .
C1 Co1 C5 38.1(3) . .
C2 Co1 S1 128.1(2) . .
C3 Co1 S1 97.1(2) . .
C4 Co1 S1 100.7(2) . .
C1 Co1 S1 161.7(2) . .
C5 Co1 S1 132.8(2) . .
C2 Co1 S2 102.6(2) . 2_656
C3 Co1 S2 134.1(2) . 2_656
C4 Co1 S2 165.9(2) . 2_656
C1 Co1 S2 102.3(2) . 2_656
C5 Co1 S2 132.1(2) . 2_656
S1 Co1 S2 92.60(9) . 2_656
C2 Co1 S2 177.9(2) . .
C3 Co1 S2 140.3(2) . .
C4 Co1 S2 113.1(2) . .
C1 Co1 S2 139.9(2) . .
C5 Co1 S2 113.5(2) . .
S1 Co1 S2 53.23(9) . .
S2 Co1 S2 78.79(9) 2_656 .
S2 S1 Co1 64.97(10) . .
S1 S2 Co1 105.66(12) . 2_656
S1 S2 Co1 61.80(9) . .
Co1 S2 Co1 101.21(9) 2_656 .
C2 C1 C5 108.3(7) . .
C2 C1 C9 123.8(8) . .
C5 C1 C9 122.7(7) . .
C2 C1 Co1 68.4(5) . .
C5 C1 Co1 72.2(5) . .
C9 C1 Co1 145.7(6) . .
C1 C2 C3 109.4(7) . .
C1 C2 C12 124.2(8) . .
C3 C2 C12 120.6(7) . .
C1 C2 Co1 73.3(5) . .
C3 C2 Co1 71.9(5) . .
C12 C2 Co1 143.0(6) . .
C2 C3 C4 105.2(7) . .
C2 C3 C15 126.1(7) . .
C4 C3 C15 125.3(8) . .
C2 C3 Co1 68.7(5) . .
C4 C3 Co1 70.5(5) . .
C15 C3 Co1 140.8(6) . .
C5 C4 C3 109.1(8) . .
C5 C4 C18 124.8(8) . .
C3 C4 C18 121.5(8) . .
C5 C4 Co1 73.0(5) . .
C3 C4 Co1 69.7(5) . .
C18 C4 Co1 142.7(6) . .
C4 C5 C1 108.0(8) . .
C4 C5 C6 123.0(8) . .
C1 C5 C6 124.4(8) . .
C4 C5 Co1 69.6(5) . .
C1 C5 Co1 69.6(5) . .
C6 C5 Co1 145.6(6) . .
C20 C6 C5 107.5(8) . .
C20 C6 C85 113.6(7) . .
C5 C6 C85 121.1(7) . .
C20 C6 C7 100.4(7) . .
C5 C6 C7 106.0(7) . .
C85 C6 C7 106.0(7) . .
C8 C7 C22 119.1(9) . .
C8 C7 C6 126.0(8) . .
C22 C7 C6 109.5(9) . .
C7 C8 C25 119.1(9) . .
C7 C8 C9 123.6(8) . .
C25 C8 C9 111.1(8) . .
C8 C9 C1 108.5(7) . .
C8 C9 C61 112.2(7) . .
C1 C9 C61 119.1(7) . .
C8 C9 C10 99.3(7) . .
C1 C9 C10 107.2(7) . .
C61 C9 C10 108.7(7) . .
C11 C10 C26 118.8(8) . .
C11 C10 C9 125.3(8) . .
C26 C10 C9 110.2(7) . .
C10 C11 C29 121.3(8) . .
C10 C11 C12 124.2(8) . .
C29 C11 C12 109.1(8) . .
C13 C12 C2 107.6(7) . .
C13 C12 C11 99.5(7) . .
C2 C12 C11 106.5(6) . .
C13 C12 C67 112.5(7) . .
C2 C12 C67 117.4(7) . .
C11 C12 C67 111.6(7) . .
C14 C13 C30 121.0(9) . .
C14 C13 C12 124.1(8) . .
C30 C13 C12 109.5(8) . .
C13 C14 C33 119.1(9) . .
C13 C14 C15 125.6(9) . .
C33 C14 C15 109.4(8) . .
C3 C15 C14 106.4(7) . .
C3 C15 C16 106.0(8) . .
C14 C15 C16 100.9(7) . .
C3 C15 C73 119.1(7) . .
C14 C15 C73 112.7(8) . .
C16 C15 C73 110.1(7) . .
C17 C16 C34 119.3(10) . .
C17 C16 C15 126.2(9) . .
C34 C16 C15 109.1(9) . .
C16 C17 C37 120.3(10) . .
C16 C17 C18 124.2(9) . .
C37 C17 C18 108.4(9) . .
C19 C18 C4 106.2(7) . .
C19 C18 C79 108.4(8) . .
C4 C18 C79 118.6(8) . .
C19 C18 C17 100.9(8) . .
C4 C18 C17 107.4(8) . .
C79 C18 C17 113.7(8) . .
C20 C19 C38 118.8(10) . .
C20 C19 C18 125.7(9) . .
C38 C19 C18 109.8(10) . .
C19 C20 C21 117.6(10) . .
C19 C20 C6 123.5(9) . .
C21 C20 C6 112.3(9) . .
C40 C21 C20 124.7(11) . .
C40 C21 C22 120.6(10) . .
C20 C21 C22 106.7(9) . .
C23 C22 C21 119.2(10) . .
C23 C22 C7 120.9(10) . .
C21 C22 C7 107.7(9) . .
C22 C23 C24 118.6(10) . .
C22 C23 C42 120.5(11) . .
C24 C23 C42 108.8(10) . .
C25 C24 C23 120.7(9) . .
C25 C24 C44 120.6(9) . .
C23 C24 C44 106.9(9) . .
C24 C25 C26 121.1(9) . .
C24 C25 C8 121.5(9) . .
C26 C25 C8 107.0(8) . .
C27 C26 C10 122.2(9) . .
C27 C26 C25 119.3(9) . .
C10 C26 C25 109.0(9) . .
C26 C27 C28 118.4(9) . .
C26 C27 C45 120.4(9) . .
C28 C27 C45 106.4(9) . .
C29 C28 C27 118.7(9) . .
C29 C28 C47 121.1(9) . .
C27 C28 C47 108.4(9) . .
C28 C29 C11 120.4(8) . .
C28 C29 C30 119.6(8) . .
C11 C29 C30 108.2(8) . .
C31 C30 C13 121.0(8) . .
C31 C30 C29 119.4(9) . .
C13 C30 C29 109.5(8) . .
C30 C31 C32 119.6(9) . .
C30 C31 C48 121.6(9) . .
C32 C31 C48 107.3(9) . .
C33 C32 C31 117.8(9) . .
C33 C32 C50 120.0(10) . .
C31 C32 C50 107.8(9) . .
C32 C33 C14 121.3(10) . .
C32 C33 C34 120.5(10) . .
C14 C33 C34 108.0(9) . .
C35 C34 C16 123.7(11) . .
C35 C34 C33 118.4(10) . .
C16 C34 C33 108.9(9) . .
C34 C35 C51 122.4(11) . .
C34 C35 C36 116.3(10) . .
C51 C35 C36 107.8(11) . .
C37 C36 C35 120.6(11) . .
C37 C36 C53 116.6(12) . .
C35 C36 C53 109.6(11) . .
C36 C37 C38 122.3(11) . .
C36 C37 C17 119.5(11) . .
C38 C37 C17 110.1(10) . .
C37 C38 C39 119.8(11) . .
C37 C38 C19 107.4(10) . .
C39 C38 C19 120.8(11) . .
C40 C39 C38 119.2(11) . .
C40 C39 C54 108.1(12) . .
C38 C39 C54 120.5(13) . .
C21 C40 C39 118.8(11) . .
C21 C40 C41 119.8(12) . .
C39 C40 C41 108.1(12) . .
C55 C41 C42 117.7(12) . .
C55 C41 C40 109.9(13) . .
C42 C41 C40 122.1(12) . .
C41 C42 C43 120.2(12) . .
C41 C42 C23 117.6(11) . .
C43 C42 C23 107.8(11) . .
C57 C43 C42 121.3(12) . .
C57 C43 C44 118.2(11) . .
C42 C43 C44 107.7(11) . .
C45 C44 C43 120.4(11) . .
C45 C44 C24 118.6(9) . .
C43 C44 C24 108.7(9) . .
C44 C45 C46 119.2(10) . .
C44 C45 C27 119.8(10) . .
C46 C45 C27 109.6(9) . .
C58 C46 C47 121.7(10) . .
C58 C46 C45 120.0(10) . .
C47 C46 C45 107.5(9) . .
C48 C47 C46 120.5(9) . .
C48 C47 C28 118.8(9) . .
C46 C47 C28 108.1(9) . .
C47 C48 C49 119.4(10) . .
C47 C48 C31 119.5(9) . .
C49 C48 C31 108.2(9) . .
C59 C49 C50 120.0(11) . .
C59 C49 C48 119.4(11) . .
C50 C49 C48 108.7(10) . .
C51 C50 C49 121.6(11) . .
C51 C50 C32 118.9(11) . .
C49 C50 C32 108.0(10) . .
C50 C51 C35 119.6(11) . .
C50 C51 C52 118.3(11) . .
C35 C51 C52 109.0(11) . .
C60 C52 C51 121.3(12) . .
C60 C52 C53 118.1(13) . .
C51 C52 C53 107.1(12) . .
C54 C53 C36 123.3(12) . .
C54 C53 C52 119.5(13) . .
C36 C53 C52 106.5(12) . .
C53 C54 C39 117.5(13) . .
C53 C54 C55 120.6(12) . .
C39 C54 C55 107.3(13) . .
C41 C55 C56 122.6(13) . .
C41 C55 C54 106.5(12) . .
C56 C55 C54 119.5(14) . .
C55 C56 C60 119.5(14) . .
C55 C56 C57 118.7(13) . .
C60 C56 C57 108.4(12) . .
C43 C57 C58 122.6(12) . .
C43 C57 C56 119.3(12) . .
C58 C57 C56 107.9(12) . .
C46 C58 C57 119.5(12) . .
C46 C58 C59 117.4(10) . .
C57 C58 C59 109.4(11) . .
C49 C59 C58 121.5(11) . .
C49 C59 C60 121.1(13) . .
C58 C59 C60 105.8(12) . .
C52 C60 C56 122.7(13) . .
C52 C60 C59 117.8(13) . .
C56 C60 C59 108.5(12) . .
C66 C61 C62 116.2(9) . .
C66 C61 C9 119.7(8) . .
C62 C61 C9 123.7(8) . .
C63 C62 C61 122.8(9) . .
C62 C63 C64 119.9(9) . .
C65 C64 C63 118.3(9) . .
C65 C64 C91A 121.6(9) . .
C63 C64 C91A 120.0(9) . .
C66 C65 C64 121.5(9) . .
C65 C66 C61 121.3(9) . .
C72 C67 C68 118.5(8) . .
C72 C67 C12 121.0(8) . .
C68 C67 C12 120.1(8) . .
C67 C68 C69 122.5(9) . .
C68 C69 C70 120.0(9) . .
C69 C70 C71 117.3(9) . .
C69 C70 C95A 123.9(9) . .
C71 C70 C95A 118.8(9) . .
C72 C71 C70 120.5(9) . .
C67 C72 C71 121.2(8) . .
C78 C73 C74 117.4(10) . .
C78 C73 C15 121.2(10) . .
C74 C73 C15 121.3(9) . .
C75 C74 C73 120.9(10) . .
C74 C75 C76 121.5(11) . .
C75 C76 C77 119.3(10) . .
C75 C76 C99 121.7(12) . .
C77 C76 C99 118.7(11) . .
C78 C77 C76 118.9(10) . .
C77 C78 C73 121.9(11) . .
C84 C79 C80 119.7(10) . .
C84 C79 C18 120.4(10) . .
C80 C79 C18 119.5(9) . .
C81 C80 C79 116.9(10) . .
C82 C81 C80 122.4(11) . .
C83 C82 C81 118.9(11) . .
C83 C82 C135 107.8(16) . .
C81 C82 C135 133.2(17) . .
C83 C82 C103 136.6(15) . .
C81 C82 C103 104.5(14) . .
C135 C82 C103 28.9(11) . .
C82 C83 C84 121.1(12) . .
C83 C84 C79 121.0(11) . .
C90 C85 C86 117.9(10) . .
C90 C85 C6 120.6(9) . .
C86 C85 C6 121.0(9) . .
C85 C86 C87 120.2(10) . .
C88 C87 C86 122.0(10) . .
C87 C88 C89 117.6(10) . .
C87 C88 C107 120.1(11) . .
C89 C88 C107 122.2(12) . .
C88 C89 C90 120.2(10) . .
C85 C90 C89 121.8(9) . .
C64 C91A C92A 111.5(8) . .
C93A C92A C91A 113.9(8) . .
C94A C93A C92A 113.2(9) . .
C96A C95A C70 111.6(9) . .
C97A C96A C95A 127.5(14) . .
C98A C97A C96A 128(2) . .
C99 C100 C101 112.8(15) . .
C102 C101 C100 114(2) . .
C104 C103 C82 109(2) . .
C103 C104 C105 117(2) . .
C106 C105 C104 116.6(19) . .
C135 C96B C97B 106(2) . .
C98B C97B C96B 108(2) . .
C107 C108 C109 116.8(15) . .
C108 C107 C88 116.5(10) . .
C115 C114 C119 132.9(16) . .
C114 C115 C116 114.3(15) . .
C117 C116 C115 116.6(14) . .
C118 C117 C116 126.0(15) . .
C118 C117 C120 110.5(14) . .
C116 C117 C120 123.2(14) . .
C117 C118 C119 114.3(15) . .
C114 C119 C118 115.3(16) . .
C129 C122 C128 119.6(15) . .
C130 C125 C129 119.9(14) . .
C128 C127 C130 120.5(17) . .
C127 C128 C122 117.6(16) . .
C122 C129 C123 123.4(15) . .
C122 C129 C125 117.6(12) . .
C123 C129 C125 118.9(15) . .
C125 C130 C127 114.2(15) . .
C100 C99 C76 116.1(12) . .
C95B C14B C13B 84(5) . .
C110 C109 C108 114(2) . .
C82 C135 C96B 103(2) . .

loop_
_geom_bond_atom_site_label_1
_geom_bond_atom_site_label_2
_geom_bond_distance
_geom_bond_site_symmetry_2
Co1 C2 2.110(8) .
Co1 C3 2.152(9) .
Co1 C4 2.164(8) .
Co1 C1 2.173(8) .
Co1 C5 2.208(8) .
Co1 S1 2.221(3) .
Co1 S2 2.239(3) 2_656
Co1 S2 2.283(3) .
S1 S2 2.018(3) .
S2 Co1 2.239(3) 2_656
C1 C2 1.409(10) .
C1 C5 1.431(10) .
C1 C9 1.527(10) .
C2 C3 1.434(10) .
C2 C12 1.541(10) .
C3 C4 1.467(10) .
C3 C15 1.498(10) .
C4 C5 1.399(10) .
C4 C18 1.526(11) .
C5 C6 1.528(10) .
C6 C20 1.524(12) .
C6 C85 1.535(12) .
C6 C7 1.541(11) .
C7 C8 1.375(11) .
C7 C22 1.487(11) .
C8 C25 1.461(11) .
C8 C9 1.518(10) .
C9 C61 1.528(11) .
C9 C10 1.544(10) .
C10 C11 1.354(10) .
C10 C26 1.435(11) .
C11 C29 1.436(10) .
C11 C12 1.559(10) .
C12 C13 1.540(11) .
C12 C67 1.565(11) .
C13 C14 1.362(10) .
C13 C30 1.424(10) .
C14 C33 1.433(11) .
C14 C15 1.511(11) .
C15 C16 1.524(11) .
C15 C73 1.539(12) .
C16 C17 1.363(12) .
C16 C34 1.421(12) .
C17 C37 1.447(12) .
C17 C18 1.545(12) .
C18 C19 1.514(12) .
C18 C79 1.532(12) .
C19 C20 1.379(12) .
C19 C38 1.464(12) .
C20 C21 1.460(12) .
C21 C40 1.349(12) .
C21 C22 1.481(12) .
C22 C23 1.399(12) .
C23 C24 1.436(12) .
C23 C42 1.458(13) .
C24 C25 1.376(11) .
C24 C44 1.462(12) .
C25 C26 1.438(11) .
C26 C27 1.389(11) .
C27 C28 1.458(11) .
C27 C45 1.464(11) .
C28 C29 1.403(11) .
C28 C47 1.472(11) .
C29 C30 1.442(11) .
C30 C31 1.383(11) .
C31 C32 1.449(11) .
C31 C48 1.471(12) .
C32 C33 1.414(12) .
C32 C50 1.475(12) .
C33 C34 1.436(12) .
C34 C35 1.393(12) .
C35 C51 1.449(13) .
C35 C36 1.455(13) .
C36 C37 1.407(13) .
C36 C53 1.472(14) .
C37 C38 1.420(13) .
C38 C39 1.431(13) .
C39 C40 1.414(14) .
C39 C54 1.450(14) .
C40 C41 1.441(13) .
C41 C55 1.407(14) .
C41 C42 1.409(14) .
C42 C43 1.442(14) .
C43 C57 1.367(13) .
C43 C44 1.445(13) .
C44 C45 1.403(11) .
C45 C46 1.450(12) .
C46 C58 1.374(12) .
C46 C47 1.447(12) .
C47 C48 1.381(12) .
C48 C49 1.444(12) .
C49 C59 1.396(13) .
C49 C50 1.434(13) .
C50 C51 1.387(13) .
C51 C52 1.481(14) .
C52 C60 1.407(14) .
C52 C53 1.492(14) .
C53 C54 1.405(15) .
C54 C55 1.480(15) .
C55 C56 1.409(14) .
C56 C60 1.441(15) .
C56 C57 1.442(14) .
C57 C58 1.430(13) .
C58 C59 1.464(14) .
C59 C60 1.466(14) .
C61 C66 1.396(10) .
C61 C62 1.420(10) .
C62 C63 1.370(11) .
C63 C64 1.396(11) .
C64 C65 1.396(11) .
C64 C91A 1.526(11) .
C65 C66 1.380(11) .
C67 C72 1.352(10) .
C67 C68 1.371(10) .
C68 C69 1.372(10) .
C69 C70 1.384(11) .
C70 C71 1.419(11) .
C70 C95A 1.530(11) .
C71 C72 1.376(10) .
C73 C78 1.392(12) .
C73 C74 1.402(11) .
C74 C75 1.361(11) .
C75 C76 1.372(13) .
C76 C77 1.401(13) .
C76 C99 1.592(14) .
C77 C78 1.387(12) .
C79 C84 1.393(11) .
C79 C80 1.425(12) .
C80 C81 1.417(12) .
C81 C82 1.393(14) .
C82 C83 1.368(14) .
C82 C135 1.62(3) .
C82 C103 1.59(3) .
C83 C84 1.386(13) .
C85 C90 1.373(11) .
C85 C86 1.395(11) .
C86 C87 1.400(12) .
C87 C88 1.376(12) .
C88 C89 1.398(12) .
C88 C107 1.500(13) .
C89 C90 1.405(11) .
C91A C92A 1.548(11) .
C92A C93A 1.510(11) .
C93A C94A 1.512(11) .
C95A C96A 1.532(15) .
C90B C91B 1.60(3) .
C96A C97A 1.52(2) .
C97A C98A 1.486(17) .
C100 C99 1.449(18) .
C100 C101 1.52(2) .
C101 C102 1.36(3) .
C95B C14B 1.74(10) .
C103 C104 1.39(2) .
C104 C105 1.51(2) .
C105 C106 1.41(2) .
C96B C135 1.63(4) .
C96B C97B 1.60(3) .
C97B C98B 1.58(3) .
C108 C107 1.435(17) .
C108 C109 1.555(16) .
C133 C134 1.76(9) .
C110 C109 1.35(3) .
C114 C115 1.302(15) .
C114 C119 1.342(16) .
C115 C116 1.444(16) .
C116 C117 1.410(16) .
C117 C118 1.384(16) .
C117 C120 1.619(17) .
C118 C119 1.470(17) .
C122 C129 1.44(2) .
C122 C128 1.46(2) .
C123 C129 1.491(15) .
C125 C130 1.41(2) .
C125 C129 1.518(14) .
C127 C128 1.43(3) .
C127 C130 1.46(3) .
C13B C14B 1.80(10) .

loop_
_geom_torsion_atom_site_label_1
_geom_torsion_atom_site_label_2
_geom_torsion_atom_site_label_3
_geom_torsion_atom_site_label_4
_geom_torsion
_geom_torsion_site_symmetry_1
_geom_torsion_site_symmetry_4
C2 Co1 S1 S2 177.9(3) . .
C3 Co1 S1 S2 151.1(2) . .
C4 Co1 S1 S2 111.0(3) . .
C1 Co1 S1 S2 141.3(8) . .
C5 Co1 S1 S2 89.2(3) . .
S2 Co1 S1 S2 -73.92(11) 2_656 .
Co1 S1 S2 Co1 94.52(10) . 2_656
C2 Co1 S2 S1 -128(7) . .
C3 Co1 S2 S1 -48.7(3) . .
C4 Co1 S2 S1 -86.1(3) . .
C1 Co1 S2 S1 -162.2(4) . .
C5 Co1 S2 S1 -126.9(3) . .
S2 Co1 S2 S1 101.88(12) 2_656 .
C2 Co1 S2 Co1 130(7) . 2_656
C3 Co1 S2 Co1 -150.6(3) . 2_656
C4 Co1 S2 Co1 172.0(3) . 2_656
C1 Co1 S2 Co1 95.9(4) . 2_656
C5 Co1 S2 Co1 131.2(3) . 2_656
S1 Co1 S2 Co1 -101.88(12) . 2_656
S2 Co1 S2 Co1 0.0 2_656 2_656
C3 Co1 C1 C2 38.4(4) . .
C4 Co1 C1 C2 82.7(5) . .
C5 Co1 C1 C2 118.8(7) . .
S1 Co1 C1 C2 49.1(10) . .
S2 Co1 C1 C2 -94.8(5) 2_656 .
S2 Co1 C1 C2 178.1(4) . .
C2 Co1 C1 C5 -118.8(7) . .
C3 Co1 C1 C5 -80.4(5) . .
C4 Co1 C1 C5 -36.2(5) . .
S1 Co1 C1 C5 -69.7(10) . .
S2 Co1 C1 C5 146.4(4) 2_656 .
S2 Co1 C1 C5 59.3(6) . .
C2 Co1 C1 C9 118.7(13) . .
C3 Co1 C1 C9 157.0(12) . .
C4 Co1 C1 C9 -158.7(12) . .
C5 Co1 C1 C9 -122.5(13) . .
S1 Co1 C1 C9 167.8(6) . .
S2 Co1 C1 C9 23.9(11) 2_656 .
S2 Co1 C1 C9 -63.3(12) . .
C5 C1 C2 C3 -1.8(9) . .
C9 C1 C2 C3 153.1(7) . .
Co1 C1 C2 C3 -63.3(6) . .
C5 C1 C2 C12 -155.0(7) . .
C9 C1 C2 C12 0.0(13) . .
Co1 C1 C2 C12 143.5(8) . .
C5 C1 C2 Co1 61.5(6) . .
C9 C1 C2 Co1 -143.5(8) . .
C3 Co1 C2 C1 -117.5(6) . .
C4 Co1 C2 C1 -78.3(5) . .
C5 Co1 C2 C1 -36.9(4) . .
S1 Co1 C2 C1 -162.4(4) . .
S2 Co1 C2 C1 94.0(5) 2_656 .
S2 Co1 C2 C1 -36(7) . .
C4 Co1 C2 C3 39.3(4) . .
C1 Co1 C2 C3 117.5(6) . .
C5 Co1 C2 C3 80.7(5) . .
S1 Co1 C2 C3 -44.9(5) . .
S2 Co1 C2 C3 -148.4(4) 2_656 .
S2 Co1 C2 C3 82(7) . .
C3 Co1 C2 C12 117.3(12) . .
C4 Co1 C2 C12 156.5(11) . .
C1 Co1 C2 C12 -125.2(12) . .
C5 Co1 C2 C12 -162.1(11) . .
S1 Co1 C2 C12 72.4(10) . .
S2 Co1 C2 C12 -31.2(10) 2_656 .
S2 Co1 C2 C12 -161(6) . .
C1 C2 C3 C4 2.6(9) . .
C12 C2 C3 C4 156.9(7) . .
Co1 C2 C3 C4 -61.6(5) . .
C1 C2 C3 C15 -157.6(8) . .
C12 C2 C3 C15 -3.3(12) . .
Co1 C2 C3 C15 138.2(8) . .
C1 C2 C3 Co1 64.2(6) . .
C12 C2 C3 Co1 -141.6(7) . .
C4 Co1 C3 C2 -115.9(6) . .
C1 Co1 C3 C2 -37.4(4) . .
C5 Co1 C3 C2 -79.8(5) . .
S1 Co1 C3 C2 145.9(4) . .
S2 Co1 C3 C2 45.3(5) 2_656 .
S2 Co1 C3 C2 -176.7(4) . .
C2 Co1 C3 C4 115.9(6) . .
C1 Co1 C3 C4 78.4(5) . .
C5 Co1 C3 C4 36.1(4) . .
S1 Co1 C3 C4 -98.2(4) . .
S2 Co1 C3 C4 161.2(4) 2_656 .
S2 Co1 C3 C4 -60.8(5) . .
C2 Co1 C3 C15 -121.6(12) . .
C4 Co1 C3 C15 122.5(12) . .
C1 Co1 C3 C15 -159.0(11) . .
C5 Co1 C3 C15 158.7(11) . .
S1 Co1 C3 C15 24.4(10) . .
S2 Co1 C3 C15 -76.2(10) 2_656 .
S2 Co1 C3 C15 61.7(11) . .
C2 C3 C4 C5 -2.5(9) . .
C15 C3 C4 C5 157.9(7) . .
Co1 C3 C4 C5 -62.8(6) . .
C2 C3 C4 C18 -159.5(7) . .
C15 C3 C4 C18 0.9(12) . .
Co1 C3 C4 C18 140.2(8) . .
C2 C3 C4 Co1 60.3(5) . .
C15 C3 C4 Co1 -139.3(8) . .
C2 Co1 C4 C5 79.6(5) . .
C3 Co1 C4 C5 118.5(7) . .
C1 Co1 C4 C5 36.9(5) . .
S1 Co1 C4 C5 -153.3(5) . .
S2 Co1 C4 C5 47.3(14) 2_656 .
S2 Co1 C4 C5 -98.8(5) . .
C2 Co1 C4 C3 -38.9(4) . .
C1 Co1 C4 C3 -81.5(5) . .
C5 Co1 C4 C3 -118.5(7) . .
S1 Co1 C4 C3 88.3(4) . .
S2 Co1 C4 C3 -71.2(12) 2_656 .
S2 Co1 C4 C3 142.7(4) . .
C2 Co1 C4 C18 -154.6(12) . .
C3 Co1 C4 C18 -115.7(13) . .
C1 Co1 C4 C18 162.8(12) . .
C5 Co1 C4 C18 125.8(14) . .
S1 Co1 C4 C18 -27.4(11) . .
S2 Co1 C4 C18 173.1(7) 2_656 .
S2 Co1 C4 C18 27.0(12) . .
C3 C4 C5 C1 1.4(9) . .
C18 C4 C5 C1 157.5(8) . .
Co1 C4 C5 C1 -59.3(6) . .
C3 C4 C5 C6 -155.3(7) . .
C18 C4 C5 C6 0.7(13) . .
Co1 C4 C5 C6 144.0(7) . .
C3 C4 C5 Co1 60.8(6) . .
C18 C4 C5 Co1 -143.2(9) . .
C2 C1 C5 C4 0.2(9) . .
C9 C1 C5 C4 -155.0(7) . .
Co1 C1 C5 C4 59.3(6) . .
C2 C1 C5 C6 156.5(8) . .
C9 C1 C5 C6 1.3(13) . .
Co1 C1 C5 C6 -144.4(8) . .
C2 C1 C5 Co1 -59.1(6) . .
C9 C1 C5 Co1 145.7(8) . .
C2 Co1 C5 C4 -82.2(5) . .
C3 Co1 C5 C4 -38.4(5) . .
C1 Co1 C5 C4 -119.3(7) . .
S1 Co1 C5 C4 37.1(6) . .
S2 Co1 C5 C4 -166.0(4) 2_656 .
S2 Co1 C5 C4 97.9(5) . .
C2 Co1 C5 C1 37.1(5) . .
C3 Co1 C5 C1 80.8(5) . .
C4 Co1 C5 C1 119.3(7) . .
S1 Co1 C5 C1 156.3(4) . .
S2 Co1 C5 C1 -46.7(6) 2_656 .
S2 Co1 C5 C1 -142.9(4) . .
C2 Co1 C5 C6 158.7(12) . .
C3 Co1 C5 C6 -157.6(12) . .
C4 Co1 C5 C6 -119.1(13) . .
C1 Co1 C5 C6 121.6(13) . .
S1 Co1 C5 C6 -82.1(12) . .
S2 Co1 C5 C6 74.9(12) 2_656 .
S2 Co1 C5 C6 -21.2(12) . .
C4 C5 C6 C20 22.9(11) . .
C1 C5 C6 C20 -130.0(8) . .
Co1 C5 C6 C20 125.4(10) . .
C4 C5 C6 C85 -109.9(10) . .
C1 C5 C6 C85 97.2(10) . .
Co1 C5 C6 C85 -7.5(16) . .
C4 C5 C6 C7 129.6(9) . .
C1 C5 C6 C7 -23.3(11) . .
Co1 C5 C6 C7 -128.0(10) . .
C20 C6 C7 C8 134.9(9) . .
C5 C6 C7 C8 23.1(12) . .
C85 C6 C7 C8 -106.7(10) . .
C20 C6 C7 C22 -18.4(9) . .
C5 C6 C7 C22 -130.1(7) . .
C85 C6 C7 C22 100.0(8) . .
C22 C7 C8 C25 1.3(13) . .
C6 C7 C8 C25 -149.7(9) . .
C22 C7 C8 C9 151.0(9) . .
C6 C7 C8 C9 0.0(14) . .
C7 C8 C9 C1 -23.2(11) . .
C25 C8 C9 C1 128.6(8) . .
C7 C8 C9 C61 110.4(9) . .
C25 C8 C9 C61 -97.8(8) . .
C7 C8 C9 C10 -134.9(9) . .
C25 C8 C9 C10 16.9(9) . .
C2 C1 C9 C8 -129.1(8) . .
C5 C1 C9 C8 22.4(11) . .
Co1 C1 C9 C8 129.8(10) . .
C2 C1 C9 C61 101.0(10) . .
C5 C1 C9 C61 -107.5(9) . .
Co1 C1 C9 C61 -0.2(15) . .
C2 C1 C9 C10 -22.7(10) . .
C5 C1 C9 C10 128.8(8) . .
Co1 C1 C9 C10 -123.8(10) . .
C8 C9 C10 C11 135.7(9) . .
C1 C9 C10 C11 22.9(11) . .
C61 C9 C10 C11 -106.9(9) . .
C8 C9 C10 C26 -17.3(9) . .
C1 C9 C10 C26 -130.1(7) . .
C61 C9 C10 C26 100.1(8) . .
C26 C10 C11 C29 -0.2(12) . .
C9 C10 C11 C29 -151.1(8) . .
C26 C10 C11 C12 151.1(8) . .
C9 C10 C11 C12 0.2(13) . .
C1 C2 C12 C13 128.7(8) . .
C3 C2 C12 C13 -21.6(10) . .
Co1 C2 C12 C13 -122.4(9) . .
C1 C2 C12 C11 22.7(11) . .
C3 C2 C12 C11 -127.6(8) . .
Co1 C2 C12 C11 131.6(9) . .
C1 C2 C12 C67 -103.2(9) . .
C3 C2 C12 C67 106.5(9) . .
Co1 C2 C12 C67 5.7(14) . .
C10 C11 C12 C13 -134.6(8) . .
C29 C11 C12 C13 19.6(8) . .
C10 C11 C12 C2 -22.9(11) . .
C29 C11 C12 C2 131.3(7) . .
C10 C11 C12 C67 106.4(9) . .
C29 C11 C12 C67 -99.4(8) . .
C2 C12 C13 C14 24.4(11) . .
C11 C12 C13 C14 135.2(8) . .
C67 C12 C13 C14 -106.5(9) . .
C2 C12 C13 C30 -129.8(7) . .
C11 C12 C13 C30 -19.0(8) . .
C67 C12 C13 C30 99.3(8) . .
C30 C13 C14 C33 0.2(13) . .
C12 C13 C14 C33 -151.2(8) . .
C30 C13 C14 C15 150.2(9) . .
C12 C13 C14 C15 -1.2(14) . .
C2 C3 C15 C14 25.6(11) . .
C4 C3 C15 C14 -130.8(8) . .
Co1 C3 C15 C14 126.2(9) . .
C2 C3 C15 C16 132.4(8) . .
C4 C3 C15 C16 -24.0(11) . .
Co1 C3 C15 C16 -127.0(9) . .
C2 C3 C15 C73 -103.0(10) . .
C4 C3 C15 C73 100.6(10) . .
Co1 C3 C15 C73 -2.3(14) . .
C13 C14 C15 C3 -23.5(12) . .
C33 C14 C15 C3 128.9(8) . .
C13 C14 C15 C16 -133.9(9) . .
C33 C14 C15 C16 18.5(9) . .
C13 C14 C15 C73 108.7(10) . .
C33 C14 C15 C73 -98.9(9) . .
C3 C15 C16 C17 24.6(12) . .
C14 C15 C16 C17 135.3(9) . .
C73 C15 C16 C17 -105.4(10) . .
C3 C15 C16 C34 -128.7(8) . .
C14 C15 C16 C34 -18.1(10) . .
C73 C15 C16 C34 101.2(9) . .
C34 C16 C17 C37 2.7(14) . .
C15 C16 C17 C37 -148.2(9) . .
C34 C16 C17 C18 149.7(9) . .
C15 C16 C17 C18 -1.3(14) . .
C5 C4 C18 C19 -23.4(12) . .
C3 C4 C18 C19 129.8(8) . .
Co1 C4 C18 C19 -132.5(10) . .
C5 C4 C18 C79 98.8(10) . .
C3 C4 C18 C79 -108.0(10) . .
Co1 C4 C18 C79 -10.3(16) . .
C5 C4 C18 C17 -130.7(9) . .
C3 C4 C18 C17 22.5(11) . .
Co1 C4 C18 C17 120.2(10) . .
C16 C17 C18 C19 -133.9(9) . .
C37 C17 C18 C19 16.3(9) . .
C16 C17 C18 C4 -23.0(12) . .
C37 C17 C18 C4 127.2(8) . .
C16 C17 C18 C79 110.2(10) . .
C37 C17 C18 C79 -99.5(9) . .
C4 C18 C19 C20 23.0(13) . .
C79 C18 C19 C20 -105.5(11) . .
C17 C18 C19 C20 134.9(10) . .
C4 C18 C19 C38 -130.0(8) . .
C79 C18 C19 C38 101.6(9) . .
C17 C18 C19 C38 -18.1(9) . .
C38 C19 C20 C21 1.8(13) . .
C18 C19 C20 C21 -148.9(9) . .
C38 C19 C20 C6 151.2(9) . .
C18 C19 C20 C6 0.5(15) . .
C5 C6 C20 C19 -23.8(12) . .
C85 C6 C20 C19 113.0(10) . .
C7 C6 C20 C19 -134.3(9) . .
C5 C6 C20 C21 127.1(8) . .
C85 C6 C20 C21 -96.2(9) . .
C7 C6 C20 C21 16.5(9) . .
C19 C20 C21 C40 -4.6(14) . .
C6 C20 C21 C40 -157.3(9) . .
C19 C20 C21 C22 144.0(9) . .
C6 C20 C21 C22 -8.7(10) . .
C40 C21 C22 C23 3.7(14) . .
C20 C21 C22 C23 -146.5(9) . .
C40 C21 C22 C7 146.5(9) . .
C20 C21 C22 C7 -3.7(10) . .
C8 C7 C22 C23 1.2(14) . .
C6 C7 C22 C23 156.5(9) . .
C8 C7 C22 C21 -140.9(9) . .
C6 C7 C22 C21 14.5(10) . .
C21 C22 C23 C24 136.0(10) . .
C7 C22 C23 C24 -1.8(15) . .
C21 C22 C23 C42 -2.4(13) . .
C7 C22 C23 C42 -140.2(10) . .
C22 C23 C24 C25 0.0(15) . .
C42 C23 C24 C25 142.8(10) . .
C22 C23 C24 C44 -143.1(10) . .
C42 C23 C24 C44 -0.3(11) . .
C23 C24 C25 C26 -138.1(10) . .
C44 C24 C25 C26 0.0(14) . .
C23 C24 C25 C8 2.5(14) . .
C44 C24 C25 C8 140.6(9) . .
C7 C8 C25 C24 -3.1(13) . .
C9 C8 C25 C24 -156.3(8) . .
C7 C8 C25 C26 142.2(8) . .
C9 C8 C25 C26 -11.0(10) . .
C11 C10 C26 C27 3.2(13) . .
C9 C10 C26 C27 158.2(8) . .
C11 C10 C26 C25 -142.9(8) . .
C9 C10 C26 C25 12.1(10) . .
C24 C25 C26 C27 -2.5(13) . .
C8 C25 C26 C27 -148.0(9) . .
C24 C25 C26 C10 144.7(9) . .
C8 C25 C26 C10 -0.8(10) . .
C10 C26 C27 C28 -4.5(13) . .
C25 C26 C27 C28 138.3(9) . .
C10 C26 C27 C45 -138.1(9) . .
C25 C26 C27 C45 4.6(14) . .
C26 C27 C28 C29 2.8(13) . .
C45 C27 C28 C29 142.1(8) . .
C26 C27 C28 C47 -140.5(9) . .
C45 C27 C28 C47 -1.2(10) . .
C27 C28 C29 C11 0.0(12) . .
C47 C28 C29 C11 138.6(9) . .
C27 C28 C29 C30 -138.5(9) . .
C47 C28 C29 C30 0.0(13) . .
C10 C11 C29 C28 -1.4(13) . .
C12 C11 C29 C28 -156.5(8) . .
C10 C11 C29 C30 141.3(8) . .
C12 C11 C29 C30 -13.8(9) . .
C14 C13 C30 C31 2.2(13) . .
C12 C13 C30 C31 157.4(8) . .
C14 C13 C30 C29 -142.9(8) . .
C12 C13 C30 C29 12.3(9) . .
C28 C29 C30 C31 -1.6(13) . .
C11 C29 C30 C31 -144.7(8) . .
C28 C29 C30 C13 144.1(8) . .
C11 C29 C30 C13 1.1(9) . .
C13 C30 C31 C32 -1.3(13) . .
C29 C30 C31 C32 140.5(9) . .
C13 C30 C31 C48 -139.9(9) . .
C29 C30 C31 C48 1.8(13) . .
C30 C31 C32 C33 -2.0(13) . .
C48 C31 C32 C33 141.9(9) . .
C30 C31 C32 C50 -141.8(9) . .
C48 C31 C32 C50 2.1(10) . .
C31 C32 C33 C14 4.5(14) . .
C50 C32 C33 C14 139.2(10) . .
C31 C32 C33 C34 -136.6(10) . .
C50 C32 C33 C34 -1.9(14) . .
C13 C14 C33 C32 -3.6(14) . .
C15 C14 C33 C32 -158.1(9) . .
C13 C14 C33 C34 141.7(9) . .
C15 C14 C33 C34 -12.8(10) . .
C17 C16 C34 C35 2.5(15) . .
C15 C16 C34 C35 158.0(9) . .
C17 C16 C34 C33 -144.0(9) . .
C15 C16 C34 C33 11.5(11) . .
C32 C33 C34 C35 -2.2(15) . .
C14 C33 C34 C35 -147.9(9) . .
C32 C33 C34 C16 146.3(9) . .
C14 C33 C34 C16 0.7(11) . .
C16 C34 C35 C51 -139.2(11) . .
C33 C34 C35 C51 4.4(16) . .
C16 C34 C35 C36 -3.4(15) . .
C33 C34 C35 C36 140.2(10) . .
C34 C35 C36 C37 -1.0(15) . .
C51 C35 C36 C37 140.9(11) . .
C34 C35 C36 C53 -140.7(10) . .
C51 C35 C36 C53 1.2(12) . .
C35 C36 C37 C38 -139.5(11) . .
C53 C36 C37 C38 -2.5(14) . .
C35 C36 C37 C17 6.0(16) . .
C53 C36 C37 C17 143.0(10) . .
C16 C17 C37 C36 -6.9(15) . .
C18 C17 C37 C36 -158.5(9) . .
C16 C17 C37 C38 142.4(9) . .
C18 C17 C37 C38 -9.2(11) . .
C36 C37 C38 C39 2.8(15) . .
C17 C37 C38 C39 -145.5(9) . .
C36 C37 C38 C19 145.8(9) . .
C17 C37 C38 C19 -2.5(11) . .
C20 C19 C38 C37 -141.4(9) . .
C18 C19 C38 C37 13.7(11) . .
C20 C19 C38 C39 1.1(14) . .
C18 C19 C38 C39 156.1(9) . .
C37 C38 C39 C40 136.2(11) . .
C19 C38 C39 C40 -1.8(15) . .
C37 C38 C39 C54 -1.8(15) . .
C19 C38 C39 C54 -139.8(11) . .
C20 C21 C40 C39 4.0(15) . .
C22 C21 C40 C39 -140.6(10) . .
C20 C21 C40 C41 140.3(11) . .
C22 C21 C40 C41 -4.3(15) . .
C38 C39 C40 C21 -0.7(15) . .
C54 C39 C40 C21 142.0(10) . .
C38 C39 C40 C41 -141.6(9) . .
C54 C39 C40 C41 1.1(11) . .
C21 C40 C41 C55 -140.5(11) . .
C39 C40 C41 C55 0.0(12) . .
C21 C40 C41 C42 3.8(17) . .
C39 C40 C41 C42 144.3(11) . .
C55 C41 C42 C43 4.6(14) . .
C40 C41 C42 C43 -137.1(11) . .
C55 C41 C42 C23 139.2(10) . .
C40 C41 C42 C23 -2.5(16) . .
C22 C23 C42 C41 1.9(15) . .
C24 C23 C42 C41 -140.1(10) . .
C22 C23 C42 C43 141.6(10) . .
C24 C23 C42 C43 -0.4(12) . .
C41 C42 C43 C57 -1.4(15) . .
C23 C42 C43 C57 -139.9(10) . .
C41 C42 C43 C44 139.4(10) . .
C23 C42 C43 C44 0.9(12) . .
C57 C43 C44 C45 -0.6(14) . .
C42 C43 C44 C45 -142.8(10) . .
C57 C43 C44 C24 141.1(10) . .
C42 C43 C44 C24 -1.0(12) . .
C25 C24 C44 C45 0.3(15) . .
C23 C24 C44 C45 143.4(9) . .
C25 C24 C44 C43 -142.3(9) . .
C23 C24 C44 C43 0.8(11) . .
C43 C44 C45 C46 0.2(13) . .
C24 C44 C45 C46 -137.9(10) . .
C43 C44 C45 C27 140.0(10) . .
C24 C44 C45 C27 1.9(14) . .
C26 C27 C45 C44 -4.4(14) . .
C28 C27 C45 C44 -142.8(9) . .
C26 C27 C45 C46 138.9(9) . .
C28 C27 C45 C46 0.5(10) . .
C44 C45 C46 C58 -0.9(13) . .
C27 C45 C46 C58 -144.4(9) . .
C44 C45 C46 C47 144.0(9) . .
C27 C45 C46 C47 0.4(10) . .
C58 C46 C47 C48 1.6(15) . .
C45 C46 C47 C48 -142.5(9) . .
C58 C46 C47 C28 142.9(10) . .
C45 C46 C47 C28 -1.2(10) . .
C29 C28 C47 C48 1.3(13) . .
C27 C28 C47 C48 143.6(9) . .
C29 C28 C47 C46 -140.8(9) . .
C27 C28 C47 C46 1.5(10) . .
C46 C47 C48 C49 -0.8(14) . .
C28 C47 C48 C49 -138.1(9) . .
C46 C47 C48 C31 136.2(10) . .
C28 C47 C48 C31 -1.1(13) . .
C30 C31 C48 C47 -0.4(14) . .
C32 C31 C48 C47 -143.4(9) . .
C30 C31 C48 C49 140.8(9) . .
C32 C31 C48 C49 -2.2(10) . .
C47 C48 C49 C59 0.0(14) . .
C31 C48 C49 C59 -141.3(10) . .
C47 C48 C49 C50 142.7(10) . .
C31 C48 C49 C50 1.4(11) . .
C59 C49 C50 C51 -0.5(16) . .
C48 C49 C50 C51 -142.9(10) . .
C59 C49 C50 C32 142.4(10) . .
C48 C49 C50 C32 0.0(12) . .
C33 C32 C50 C51 4.0(15) . .
C31 C32 C50 C51 142.7(10) . .
C33 C32 C50 C49 -140.0(10) . .
C31 C32 C50 C49 -1.3(11) . .
C49 C50 C51 C35 137.1(11) . .
C32 C50 C51 C35 -1.9(16) . .
C49 C50 C51 C52 0.1(15) . .
C32 C50 C51 C52 -138.9(10) . .
C34 C35 C51 C50 -2.3(17) . .
C36 C35 C51 C50 -141.3(11) . .
C34 C35 C51 C52 138.2(11) . .
C36 C35 C51 C52 -0.7(12) . .
C50 C51 C52 C60 1.4(15) . .
C35 C51 C52 C60 -139.7(11) . .
C50 C51 C52 C53 141.1(10) . .
C35 C51 C52 C53 0.0(12) . .
C37 C36 C53 C54 1.3(15) . .
C35 C36 C53 C54 142.7(11) . .
C37 C36 C53 C52 -142.6(10) . .
C35 C36 C53 C52 -1.1(13) . .
C60 C52 C53 C54 -3.6(15) . .
C51 C52 C53 C54 -144.8(11) . .
C60 C52 C53 C36 141.9(11) . .
C51 C52 C53 C36 0.7(12) . .
C36 C53 C54 C39 -0.4(17) . .
C52 C53 C54 C39 139.2(11) . .
C36 C53 C54 C55 -134.6(12) . .
C52 C53 C54 C55 4.9(16) . .
C40 C39 C54 C53 -141.4(11) . .
C38 C39 C54 C53 0.6(16) . .
C40 C39 C54 C55 -1.6(12) . .
C38 C39 C54 C55 140.4(10) . .
C42 C41 C55 C56 -4.1(16) . .
C40 C41 C55 C56 142.0(11) . .
C42 C41 C55 C54 -147.0(9) . .
C40 C41 C55 C54 -1.0(12) . .
C53 C54 C55 C41 139.9(11) . .
C39 C54 C55 C41 1.6(12) . .
C53 C54 C55 C56 -4.4(16) . .
C39 C54 C55 C56 -142.8(10) . .
C41 C55 C56 C60 -135.9(13) . .
C54 C55 C56 C60 2.6(17) . .
C41 C55 C56 C57 0.4(17) . .
C54 C55 C56 C57 138.8(12) . .
C42 C43 C57 C58 138.6(11) . .
C44 C43 C57 C58 1.7(15) . .
C42 C43 C57 C56 -2.4(15) . .
C44 C43 C57 C56 -139.3(10) . .
C55 C56 C57 C43 2.9(16) . .
C60 C56 C57 C43 143.5(10) . .
C55 C56 C57 C58 -143.2(11) . .
C60 C56 C57 C58 -2.6(12) . .
C47 C46 C58 C57 -137.9(10) . .
C45 C46 C58 C57 1.9(14) . .
C47 C46 C58 C59 -1.6(15) . .
C45 C46 C58 C59 138.2(10) . .
C43 C57 C58 C46 -2.3(16) . .
C56 C57 C58 C46 142.4(10) . .
C43 C57 C58 C59 -141.8(11) . .
C56 C57 C58 C59 2.9(12) . .
C50 C49 C59 C58 -138.5(11) . .
C48 C49 C59 C58 -0.1(15) . .
C50 C49 C59 C60 -0.6(16) . .
C48 C49 C59 C60 137.9(11) . .
C46 C58 C59 C49 0.8(16) . .
C57 C58 C59 C49 141.3(10) . .
C46 C58 C59 C60 -142.5(10) . .
C57 C58 C59 C60 -2.1(12) . .
C51 C52 C60 C56 137.4(12) . .
C53 C52 C60 C56 1.9(16) . .
C51 C52 C60 C59 -2.4(16) . .
C53 C52 C60 C59 -138.0(11) . .
C55 C56 C60 C52 -1.5(18) . .
C57 C56 C60 C52 -141.7(11) . .
C55 C56 C60 C59 141.6(11) . .
C57 C56 C60 C59 1.3(13) . .
C49 C59 C60 C52 2.0(16) . .
C58 C59 C60 C52 145.6(11) . .
C49 C59 C60 C56 -143.1(11) . .
C58 C59 C60 C56 0.5(12) . .
C8 C9 C61 C66 165.0(7) . .
C1 C9 C61 C66 -66.8(10) . .
C10 C9 C61 C66 56.1(9) . .
C8 C9 C61 C62 -7.0(11) . .
C1 C9 C61 C62 121.2(9) . .
C10 C9 C61 C62 -115.9(8) . .
C66 C61 C62 C63 -0.7(12) . .
C9 C61 C62 C63 171.6(8) . .
C61 C62 C63 C64 1.4(14) . .
C62 C63 C64 C65 0.1(14) . .
C62 C63 C64 C91A -176.2(8) . .
C63 C64 C65 C66 -2.3(13) . .
C91A C64 C65 C66 174.0(8) . .
C64 C65 C66 C61 3.0(13) . .
C62 C61 C66 C65 -1.5(12) . .
C9 C61 C66 C65 -174.1(7) . .
C13 C12 C67 C72 83.3(10) . .
C2 C12 C67 C72 -42.4(11) . .
C11 C12 C67 C72 -165.8(8) . .
C13 C12 C67 C68 -89.4(10) . .
C2 C12 C67 C68 144.9(8) . .
C11 C12 C67 C68 21.5(11) . .
C72 C67 C68 C69 4.1(14) . .
C12 C67 C68 C69 177.0(8) . .
C67 C68 C69 C70 -1.6(14) . .
C68 C69 C70 C71 -0.3(13) . .
C68 C69 C70 C95A 179.9(9) . .
C69 C70 C71 C72 -0.4(13) . .
C95A C70 C71 C72 179.4(9) . .
C68 C67 C72 C71 -4.8(13) . .
C12 C67 C72 C71 -177.6(8) . .
C70 C71 C72 C67 3.0(14) . .
C3 C15 C73 C78 -73.9(11) . .
C14 C15 C73 C78 160.6(8) . .
C16 C15 C73 C78 48.8(11) . .
C3 C15 C73 C74 110.0(10) . .
C14 C15 C73 C74 -15.6(12) . .
C16 C15 C73 C74 -127.3(9) . .
C78 C73 C74 C75 -1.5(14) . .
C15 C73 C74 C75 174.8(9) . .
C73 C74 C75 C76 2.5(16) . .
C74 C75 C76 C77 -1.6(17) . .
C74 C75 C76 C99 172.5(9) . .
C75 C76 C77 C78 -0.2(16) . .
C99 C76 C77 C78 -174.5(9) . .
C76 C77 C78 C73 1.2(15) . .
C74 C73 C78 C77 -0.4(14) . .
C15 C73 C78 C77 -176.6(9) . .
C19 C18 C79 C84 69.0(11) . .
C4 C18 C79 C84 -52.0(12) . .
C17 C18 C79 C84 -179.7(8) . .
C19 C18 C79 C80 -103.4(10) . .
C4 C18 C79 C80 135.5(9) . .
C17 C18 C79 C80 7.9(12) . .
C84 C79 C80 C81 0.1(13) . .
C18 C79 C80 C81 172.6(8) . .
C79 C80 C81 C82 0.5(14) . .
C80 C81 C82 C83 0.0(16) . .
C80 C81 C82 C135 -175.5(16) . .
C80 C81 C82 C103 -179.4(10) . .
C81 C82 C83 C84 -1.3(16) . .
C135 C82 C83 C84 175.2(13) . .
C103 C82 C83 C84 177.9(13) . .
C82 C83 C84 C79 2.0(15) . .
C80 C79 C84 C83 -1.4(14) . .
C18 C79 C84 C83 -173.8(8) . .
C20 C6 C85 C90 -175.0(8) . .
C5 C6 C85 C90 -44.7(12) . .
C7 C6 C85 C90 75.8(10) . .
C20 C6 C85 C86 13.1(12) . .
C5 C6 C85 C86 143.3(9) . .
C7 C6 C85 C86 -96.2(10) . .
C90 C85 C86 C87 -4.1(13) . .
C6 C85 C86 C87 168.1(8) . .
C85 C86 C87 C88 1.3(14) . .
C86 C87 C88 C89 2.1(14) . .
C86 C87 C88 C107 -176.7(9) . .
C87 C88 C89 C90 -2.6(14) . .
C107 C88 C89 C90 176.1(9) . .
C86 C85 C90 C89 3.5(13) . .
C6 C85 C90 C89 -168.7(8) . .
C88 C89 C90 C85 -0.2(13) . .
C65 C64 C91A C92A -73.3(11) . .
C63 C64 C91A C92A 102.9(10) . .
C64 C91A C92A C93A 178.7(8) . .
C91A C92A C93A C94A 175.7(8) . .
C69 C70 C95A C96A 98.9(11) . .
C71 C70 C95A C96A -80.9(12) . .
C70 C95A C96A C97A -53(2) . .
C95A C96A C97A C98A 164(2) . .
C99 C100 C101 C102 75(3) . .
C83 C82 C103 C104 17(2) . .
C81 C82 C103 C104 -164.1(14) . .
C135 C82 C103 C104 22(3) . .
C82 C103 C104 C105 -177.1(15) . .
C103 C104 C105 C106 170(2) . .
C135 C96B C97B C98B -162.8(19) . .
C109 C108 C107 C88 160.4(18) . .
C87 C88 C107 C108 73.3(17) . .
C89 C88 C107 C108 -105.4(16) . .
C119 C114 C115 C116 -4(3) . .
C114 C115 C116 C117 -2(2) . .
C115 C116 C117 C118 8(2) . .
C115 C116 C117 C120 -179.5(12) . .
C116 C117 C118 C119 -8(2) . .
C120 C117 C118 C119 178.4(12) . .
C115 C114 C119 C118 3(3) . .
C117 C118 C119 C114 3(2) . .
C130 C127 C128 C122 20(4) . .
C129 C122 C128 C127 7(3) . .
C128 C122 C129 C123 169.4(16) . .
C128 C122 C129 C125 -15(2) . .
C130 C125 C129 C122 -4(2) . .
C130 C125 C129 C123 172.4(15) . .
C129 C125 C130 C127 29(3) . .
C128 C127 C130 C125 -38(4) . .
C101 C100 C99 C76 -177.1(13) . .
C75 C76 C99 C100 137.7(15) . .
C77 C76 C99 C100 -48.1(18) . .
C107 C108 C109 C110 108(3) . .
C83 C82 C135 C96B -170.3(15) . .
C81 C82 C135 C96B 6(3) . .
C103 C82 C135 C96B 13(2) . .
C97B C96B C135 C82 -169.9(17) . .
